data_9007270
loop_
_publ_author_name
'Nakatsuka, A.'
'Ueno, H.'
'Nakayama, N.'
'Mizota, T.'
'Maekawa, H.'

_publ_section_title
;
 Single-crystal X-ray diffraction study of cation distribution
 in MgAl2O4-MgFe2O4 spinel solid solution
 Sample: T = 23 C, x = 1.21
;
_journal_name_full 'Physics and Chemistry of Minerals'
_journal_page_first 278
_journal_page_last 287
_journal_paper_doi 10.1007/s00269-004-0385-z
_journal_volume 31
_journal_year 2004
_chemical_formula_sum 'Al0.79 Fe1.21 Mg O4'
_chemical_name_mineral Magnesioferrite
_space_group_IT_number 227
_symmetry_space_group_name_Hall '-F 4vw 2vw 3'
_symmetry_space_group_name_H-M 'F d -3 m :2'
_cell_angle_alpha 90
_cell_angle_beta 90
_cell_angle_gamma 90
_cell_length_a 8.2796
_cell_length_b 8.2796
_cell_length_c 8.2796
_cell_formula_units_Z 8
_cell_volume 567.581
_database_code_amcsd 0008861
_diffrn_ambient_temperature 296.15
_exptl_crystal_density_diffrn 4.147
_cod_original_sg_symbol_H-M 'F d 3 m'
_cod_original_formula_sum '(Mg Al.79 Fe1.21) O4'
_cod_database_code 9007270

loop_
_space_group_symop_operation_xyz
x,y,z
x,1/2+y,1/2+z
1/2+x,y,1/2+z
1/2+x,1/2+y,z
3/4+z,1/2-x,1/4+y
3/4+z,-x,3/4+y
1/4+z,1/2-x,3/4+y
1/4+z,-x,1/4+y
3/4-y,1/2+z,1/4-x
3/4-y,+z,3/4-x
1/4-y,1/2+z,3/4-x
1/4-y,+z,1/4-x
3/4+x,1/2-y,1/4+z
3/4+x,-y,3/4+z
1/4+x,1/2-y,3/4+z
1/4+x,-y,1/4+z
3/4-z,1/2+x,1/4-y
3/4-z,+x,3/4-y
1/4-z,1/2+x,3/4-y
1/4-z,+x,1/4-y
3/4+y,1/2-z,1/4+x
3/4+y,-z,3/4+x
1/4+y,1/2-z,3/4+x
1/4+y,-z,1/4+x
3/4-x,1/2+y,1/4-z
3/4-x,+y,3/4-z
1/4-x,1/2+y,3/4-z
1/4-x,+y,1/4-z
1/2+x,3/4-z,1/4-y
1/2+x,1/4-z,3/4-y
+x,3/4-z,3/4-y
+x,1/4-z,1/4-y
1/2-z,3/4+y,1/4+x
1/2-z,1/4+y,3/4+x
-z,3/4+y,3/4+x
-z,1/4+y,1/4+x
1/2+y,3/4-x,1/4-z
1/2+y,1/4-x,3/4-z
+y,3/4-x,3/4-z
+y,1/4-x,1/4-z
1/2-x,3/4+z,1/4+y
1/2-x,1/4+z,3/4+y
-x,3/4+z,3/4+y
-x,1/4+z,1/4+y
1/2+z,3/4-y,1/4-x
1/2+z,1/4-y,3/4-x
+z,3/4-y,3/4-x
+z,1/4-y,1/4-x
1/2-y,3/4+x,1/4+z
1/2-y,1/4+x,3/4+z
-y,3/4+x,3/4+z
-y,1/4+x,1/4+z
x,1/2+z,1/2+y
x,+z,+y
1/2+x,1/2+z,+y
1/2+x,+z,1/2+y
-z,1/2-y,1/2-x
-z,-y,-x
1/2-z,1/2-y,-x
1/2-z,-y,1/2-x
y,1/2+x,1/2+z
y,+x,+z
1/2+y,1/2+x,+z
1/2+y,+x,1/2+z
-x,1/2-z,1/2-y
-x,-z,-y
1/2-x,1/2-z,-y
1/2-x,-z,1/2-y
z,1/2+y,1/2+x
z,+y,+x
1/2+z,1/2+y,+x
1/2+z,+y,1/2+x
-y,1/2-x,1/2-z
-y,-x,-z
1/2-y,1/2-x,-z
1/2-y,-x,1/2-z
3/4+z,1/4+x,1/2-y
3/4+z,3/4+x,-y
1/4+z,1/4+x,-y
1/4+z,3/4+x,1/2-y
3/4-y,1/4-z,1/2+x
3/4-y,3/4-z,+x
1/4-y,1/4-z,+x
1/4-y,3/4-z,1/2+x
3/4+x,1/4+y,1/2-z
3/4+x,3/4+y,-z
1/4+x,1/4+y,-z
1/4+x,3/4+y,1/2-z
3/4-z,1/4-x,1/2+y
3/4-z,3/4-x,+y
1/4-z,1/4-x,+y
1/4-z,3/4-x,1/2+y
3/4+y,1/4+z,1/2-x
3/4+y,3/4+z,-x
1/4+y,1/4+z,-x
1/4+y,3/4+z,1/2-x
3/4-x,1/4-y,1/2+z
3/4-x,3/4-y,+z
1/4-x,1/4-y,+z
1/4-x,3/4-y,1/2+z
-z,3/4+x,3/4+y
-z,1/4+x,1/4+y
1/2-z,3/4+x,1/4+y
1/2-z,1/4+x,3/4+y
y,3/4-z,3/4-x
y,1/4-z,1/4-x
1/2+y,3/4-z,1/4-x
1/2+y,1/4-z,3/4-x
-x,3/4+y,3/4+z
-x,1/4+y,1/4+z
1/2-x,3/4+y,1/4+z
1/2-x,1/4+y,3/4+z
z,3/4-x,3/4-y
z,1/4-x,1/4-y
1/2+z,3/4-x,1/4-y
1/2+z,1/4-x,3/4-y
-y,3/4+z,3/4+x
-y,1/4+z,1/4+x
1/2-y,3/4+z,1/4+x
1/2-y,1/4+z,3/4+x
x,3/4-y,3/4-z
x,1/4-y,1/4-z
1/2+x,3/4-y,1/4-z
1/2+x,1/4-y,3/4-z
1/4-x,1/2+z,3/4-y
1/4-x,+z,1/4-y
3/4-x,1/2+z,1/4-y
3/4-x,+z,3/4-y
1/4+z,1/2-y,3/4+x
1/4+z,-y,1/4+x
3/4+z,1/2-y,1/4+x
3/4+z,-y,3/4+x
1/4-y,1/2+x,3/4-z
1/4-y,+x,1/4-z
3/4-y,1/2+x,1/4-z
3/4-y,+x,3/4-z
1/4+x,1/2-z,3/4+y
1/4+x,-z,1/4+y
3/4+x,1/2-z,1/4+y
3/4+x,-z,3/4+y
1/4-z,1/2+y,3/4-x
1/4-z,+y,1/4-x
3/4-z,1/2+y,1/4-x
3/4-z,+y,3/4-x
1/4+y,1/2-x,3/4+z
1/4+y,-x,1/4+z
3/4+y,1/2-x,1/4+z
3/4+y,-x,3/4+z
3/4-x,3/4-z,y
3/4-x,1/4-z,1/2+y
1/4-x,3/4-z,1/2+y
1/4-x,1/4-z,y
3/4+z,3/4+y,-x
3/4+z,1/4+y,1/2-x
1/4+z,3/4+y,1/2-x
1/4+z,1/4+y,-x
3/4-y,3/4-x,z
3/4-y,1/4-x,1/2+z
1/4-y,3/4-x,1/2+z
1/4-y,1/4-x,z
3/4+x,3/4+z,-y
3/4+x,1/4+z,1/2-y
1/4+x,3/4+z,1/2-y
1/4+x,1/4+z,-y
3/4-z,3/4-y,x
3/4-z,1/4-y,1/2+x
1/4-z,3/4-y,1/2+x
1/4-z,1/4-y,x
3/4+y,3/4+x,-z
3/4+y,1/4+x,1/2-z
1/4+y,3/4+x,1/2-z
1/4+y,1/4+x,-z
-z,-x,-y
-z,1/2-x,1/2-y
1/2-z,-x,1/2-y
1/2-z,1/2-x,-y
y,z,x
y,1/2+z,1/2+x
1/2+y,z,1/2+x
1/2+y,1/2+z,x
-x,-y,-z
-x,1/2-y,1/2-z
1/2-x,-y,1/2-z
1/2-x,1/2-y,-z
z,x,y
z,1/2+x,1/2+y
1/2+z,x,1/2+y
1/2+z,1/2+x,y
-y,-z,-x
-y,1/2-z,1/2-x
1/2-y,-z,1/2-x
1/2-y,1/2-z,-x

loop_
_atom_site_aniso_label
_atom_site_aniso_U_11
_atom_site_aniso_U_22
_atom_site_aniso_U_33
_atom_site_aniso_U_12
_atom_site_aniso_U_13
_atom_site_aniso_U_23
MgA 0.00708 0.00708 0.00708 0.00000 0.00000 0.00000
AlA 0.00708 0.00708 0.00708 0.00000 0.00000 0.00000
FeA 0.00708 0.00708 0.00708 0.00000 0.00000 0.00000
MgB 0.00747 0.00747 0.00747 -0.00035 -0.00035 -0.00035
AlB 0.00747 0.00747 0.00747 -0.00035 -0.00035 -0.00035
FeB 0.00747 0.00747 0.00747 -0.00035 -0.00035 -0.00035
O 0.01163 0.01163 0.01163 -0.00073 -0.00073 -0.00073

loop_
_atom_site_label
_atom_site_fract_x
_atom_site_fract_y
_atom_site_fract_z
_atom_site_occupancy
_atom_site_U_iso_or_equiv
MgA 0.12500 0.12500 0.12500 0.38000 0.00708
AlA 0.12500 0.12500 0.12500 0.09000 0.00708
FeA 0.12500 0.12500 0.12500 0.53000 0.00708
MgB 0.50000 0.50000 0.50000 0.31000 0.00749
AlB 0.50000 0.50000 0.50000 0.35000 0.00749
FeB 0.50000 0.50000 0.50000 0.34000 0.00749
O 0.25880 0.25880 0.25880 1.00000 0.01164

loop_
_cod_related_entry_id
_cod_related_entry_database
_cod_related_entry_code
1 AMCSD 0008861
